data_4302701
loop_
_publ_author_name
'Paul H. Tobash'
'Svilen Bobev'
'Joe D. Thompson'
'John L. Sarrao'

_publ_section_title
;
Magnesium Substitutions in Rare-Earth Metal Germanides with the
Orthorhombic Gd5Si4-type Structure. Synthesis, Crystal Chemistry, and
Magnetic Properties of RE5-xMgxGe4 (RE= Gd-Tm, Lu, and Y)
;
_journal_name_full 'Inorganic Chemistry'
_journal_page_first 6641
_journal_page_last 6651
_journal_paper_doi 10.1021/ic900616c
_journal_volume 48
_journal_year 2009
_chemical_formula_moiety 4(Ge),5(Ho)
_chemical_formula_sum 'Ge4 Ho5'
_chemical_formula_weight 1115.01
_chemical_name_systematic
; 
 ? 
;
_space_group_IT_number 62
_symmetry_cell_setting orthorhombic
_symmetry_space_group_name_Hall '-P 2ac 2n'
_symmetry_space_group_name_H-M 'P n m a'
_atom_sites_solution_primary direct
_atom_sites_solution_secondary difmap
_audit_creation_method SHELXL-97
_cell_angle_alpha 90.00
_cell_angle_beta 90.00
_cell_angle_gamma 90.00
_cell_formula_units_Z 4
_cell_length_a 7.567(3)
_cell_length_b 14.562(7)
_cell_length_c 7.638(4)
_cell_measurement_reflns_used 1055
_cell_measurement_temperature 120(2)
_cell_measurement_theta_max 28.27
_cell_measurement_theta_min 2.80
_cell_volume 841.6(7)
_computing_cell_refinement 'SAINT (Bruker, 2002)'
_computing_data_collection 'SMART (Bruker, 2002)'
_computing_data_reduction SAINT
_computing_molecular_graphics 'XP in SHELXTL'
_computing_publication_material SHELXTL
_computing_structure_refinement SHELXTL
_computing_structure_solution 'SHELXTL (Bruker, 2002)'
_diffrn_ambient_temperature 120(2)
_diffrn_measured_fraction_theta_full 0.976
_diffrn_measured_fraction_theta_max 0.976
_diffrn_measurement_device_type 'Bruker SMART APEX'
_diffrn_measurement_method \w
_diffrn_radiation_monochromator graphite
_diffrn_radiation_source 'fine-focus sealed tube'
_diffrn_radiation_type MoK\a
_diffrn_radiation_wavelength 0.71073
_diffrn_reflns_av_R_equivalents 0.0834
_diffrn_reflns_av_sigmaI/netI 0.0620
_diffrn_reflns_limit_h_max 9
_diffrn_reflns_limit_h_min -9
_diffrn_reflns_limit_k_max 18
_diffrn_reflns_limit_k_min -19
_diffrn_reflns_limit_l_max 10
_diffrn_reflns_limit_l_min -10
_diffrn_reflns_number 5364
_diffrn_reflns_theta_full 28.27
_diffrn_reflns_theta_max 28.27
_diffrn_reflns_theta_min 2.80
_exptl_absorpt_coefficient_mu 60.374
_exptl_absorpt_correction_T_max 0.0921
_exptl_absorpt_correction_T_min 0.0673
_exptl_absorpt_correction_type multi-scan
_exptl_absorpt_process_details 'SADABS (Sheldrick, 2003)'
_exptl_crystal_colour silver
_exptl_crystal_density_diffrn 8.800
_exptl_crystal_density_method 'not measured'
_exptl_crystal_description irregular
_exptl_crystal_F_000 1852
_exptl_crystal_size_max 0.05
_exptl_crystal_size_mid 0.04
_exptl_crystal_size_min 0.04
_refine_diff_density_max 3.859
_refine_diff_density_min -3.487
_refine_diff_density_rms 0.710
_refine_ls_extinction_method none
_refine_ls_goodness_of_fit_ref 1.014
_refine_ls_matrix_type full
_refine_ls_number_parameters 46
_refine_ls_number_reflns 1055
_refine_ls_number_restraints 0
_refine_ls_restrained_S_all 1.014
_refine_ls_R_factor_all 0.0570
_refine_ls_R_factor_gt 0.0369
_refine_ls_shift/su_max 0.000
_refine_ls_shift/su_mean 0.000
_refine_ls_structure_factor_coef Fsqd
_refine_ls_weighting_details 'calc w=1/[\s^2^(Fo^2^)+(0.0234P)^2^+0.0000P] where P=(Fo^2^+2Fc^2^)/3'
_refine_ls_weighting_scheme calc
_refine_ls_wR_factor_gt 0.0662
_refine_ls_wR_factor_ref 0.0733
_reflns_number_gt 814
_reflns_number_total 1055
_reflns_threshold_expression >2sigma(I)
_cod_data_source_file ic900616c_si_002_14.cif
_cod_data_source_block Ho5Ge4
_cod_depositor_comments
;
The following automatic conversions were performed:
'_symmetry_cell_setting' value 'Orthorhombic' changed to 'orthorhombic'
according to '/home/saulius/struct/CIF-dictionaries/cif_core.dic'
dictionary named 'cif_core.dic' version 2.4.1 from 2010-06-29.

Automatic conversion script
Id: cif_fix_enum 1527 2010-12-29 10:47:43Z saulius 
;
_cod_database_code 4302701

loop_
_symmetry_equiv_pos_as_xyz
'x, y, z'
'-x+1/2, -y, z+1/2'
'-x, y+1/2, -z'
'x+1/2, -y+1/2, -z+1/2'
'-x, -y, -z'
'x-1/2, y, -z-1/2'
'x, -y-1/2, z'
'-x-1/2, y-1/2, z-1/2'

loop_
_atom_site_label
_atom_site_type_symbol
_atom_site_fract_x
_atom_site_fract_y
_atom_site_fract_z
_atom_site_U_iso_or_equiv
_atom_site_adp_type
_atom_site_occupancy
_atom_site_symmetry_multiplicity
_atom_site_calc_flag
_atom_site_refinement_flags
_atom_site_disorder_assembly
_atom_site_disorder_group
Ho2 Ho -0.02842(10) 0.10034(5) 0.82328(9) 0.00585(19) Uani 1 1 d . . .
Ho1 Ho 0.12113(10) 0.11744(5) 0.33894(8) 0.00549(18) Uani 1 1 d . . .
Ge3 Ge 0.2193(2) 0.95604(11) 0.5322(2) 0.0064(4) Uani 1 1 d . . .
Ge1 Ge 0.9175(3) 0.2500 0.1157(3) 0.0064(5) Uani 1 2 d S . .
Ge2 Ge 0.1673(3) 0.2500 0.6377(3) 0.0061(5) Uani 1 2 d S . .
Ho3 Ho 0.28702(14) 0.2500 0.00167(12) 0.0053(2) Uani 1 2 d S . .

loop_
_atom_site_aniso_label
_atom_site_aniso_U_11
_atom_site_aniso_U_22
_atom_site_aniso_U_33
_atom_site_aniso_U_23
_atom_site_aniso_U_13
_atom_site_aniso_U_12
Ho2 0.0036(4) 0.0059(3) 0.0080(3) 0.0005(3) -0.0006(3) -0.0003(3)
Ho1 0.0043(4) 0.0048(3) 0.0074(3) -0.0004(3) 0.0000(3) 0.0001(3)
Ge3 0.0046(9) 0.0075(9) 0.0070(7) 0.0002(6) -0.0002(6) -0.0011(7)
Ge1 0.0036(13) 0.0069(12) 0.0087(10) 0.000 0.0010(9) 0.000
Ge2 0.0039(13) 0.0062(11) 0.0083(11) 0.000 -0.0006(9) 0.000
Ho3 0.0038(5) 0.0051(5) 0.0070(4) 0.000 0.0003(4) 0.000

loop_
_atom_type_symbol
_atom_type_description
_atom_type_scat_dispersion_real
_atom_type_scat_dispersion_imag
_atom_type_scat_source
Ge Ge 0.1547 1.8001 'International Tables Vol C Tables 4.2.6.8 and 6.1.1.4'
Ho Ho -0.2175 4.6783 'International Tables Vol C Tables 4.2.6.8 and 6.1.1.4'

loop_
_geom_angle_atom_site_label_1
_geom_angle_atom_site_label_2
_geom_angle_atom_site_label_3
_geom_angle
_geom_angle_site_symmetry_1
_geom_angle_site_symmetry_3
_geom_angle_publ_flag
Ge3 Ho2 Ge2 93.81(6) 2_565 . ?
Ge3 Ho2 Ge3 96.26(6) 2_565 6_547 ?
Ge2 Ho2 Ge3 169.87(6) . 6_547 ?
Ge3 Ho2 Ge1 84.95(6) 2_565 1_456 ?
Ge2 Ho2 Ge1 84.03(6) . 1_456 ?
Ge3 Ho2 Ge1 97.99(6) 6_547 1_456 ?
Ge3 Ho2 Ge3 138.58(6) 2_565 5_566 ?
Ge2 Ho2 Ge3 90.49(6) . 5_566 ?
Ge3 Ho2 Ge3 81.19(4) 6_547 5_566 ?
Ge1 Ho2 Ge3 136.46(6) 1_456 5_566 ?
Ge3 Ho2 Ge2 135.53(6) 2_565 6_557 ?
Ge2 Ho2 Ge2 84.48(4) . 6_557 ?
Ge3 Ho2 Ge2 89.14(6) 6_547 6_557 ?
Ge1 Ho2 Ge2 50.63(6) 1_456 6_557 ?
Ge3 Ho2 Ge2 85.88(6) 5_566 6_557 ?
Ge3 Ho2 Ho1 95.68(4) 2_565 5_556 ?
Ge2 Ho2 Ho1 126.55(5) . 5_556 ?
Ge3 Ho2 Ho1 51.20(4) 6_547 5_556 ?
Ge1 Ho2 Ho1 149.14(4) 1_456 5_556 ?
Ge3 Ho2 Ho1 50.88(3) 5_566 5_556 ?
Ge2 Ho2 Ho1 120.78(5) 6_557 5_556 ?
Ge3 Ho2 Ho3 54.75(4) 2_565 1_556 ?
Ge2 Ho2 Ho3 52.74(5) . 1_556 ?
Ge3 Ho2 Ho3 135.58(5) 6_547 1_556 ?
Ge1 Ho2 Ho3 51.87(5) 1_456 1_556 ?
Ge3 Ho2 Ho3 143.17(4) 5_566 1_556 ?
Ge2 Ho2 Ho3 91.75(5) 6_557 1_556 ?
Ho1 Ho2 Ho3 147.41(3) 5_556 1_556 ?
Ge3 Ho2 Ho3 148.52(4) 2_565 6_556 ?
Ge2 Ho2 Ho3 54.71(5) . 6_556 ?
Ge3 Ho2 Ho3 115.21(5) 6_547 6_556 ?
Ge1 Ho2 Ho3 91.12(5) 1_456 6_556 ?
Ge3 Ho2 Ho3 52.39(4) 5_566 6_556 ?
Ge2 Ho2 Ho3 50.74(5) 6_557 6_556 ?
Ho1 Ho2 Ho3 103.25(4) 5_556 6_556 ?
Ho3 Ho2 Ho3 98.99(4) 1_556 6_556 ?
Ge3 Ho2 Ho1 102.10(5) 2_565 6_557 ?
Ge2 Ho2 Ho1 129.40(4) . 6_557 ?
Ge3 Ho2 Ho1 49.15(4) 6_547 6_557 ?
Ge1 Ho2 Ho1 50.72(4) 1_456 6_557 ?
Ge3 Ho2 Ho1 106.63(5) 5_566 6_557 ?
Ge2 Ho2 Ho1 51.09(4) 6_557 6_557 ?
Ho1 Ho2 Ho1 99.49(3) 5_556 6_557 ?
Ho3 Ho2 Ho1 100.06(4) 1_556 6_557 ?
Ho3 Ho2 Ho1 99.33(4) 6_556 6_557 ?
Ge3 Ho2 Ho1 107.62(5) 2_565 . ?
Ge2 Ho2 Ho1 49.96(4) . . ?
Ge3 Ho2 Ho1 124.97(4) 6_547 . ?
Ge1 Ho2 Ho1 132.11(4) 1_456 . ?
Ge3 Ho2 Ho1 48.33(4) 5_566 . ?
Ge2 Ho2 Ho1 104.86(4) 6_557 . ?
Ho1 Ho2 Ho1 77.14(3) 5_556 . ?
Ho3 Ho2 Ho1 97.59(3) 1_556 . ?
Ho3 Ho2 Ho1 54.14(3) 6_556 . ?
Ho1 Ho2 Ho1 150.27(3) 6_557 . ?
Ge3 Ho2 Ho2 156.12(4) 2_565 6_557 ?
Ge2 Ho2 Ho2 109.90(5) . 6_557 ?
Ge3 Ho2 Ho2 60.12(4) 6_547 6_557 ?
Ge1 Ho2 Ho2 94.40(5) 1_456 6_557 ?
Ge3 Ho2 Ho2 47.38(4) 5_566 6_557 ?
Ge2 Ho2 Ho2 48.18(4) 6_557 6_557 ?
Ho1 Ho2 Ho2 72.86(2) 5_556 6_557 ?
Ho3 Ho2 Ho2 139.71(2) 1_556 6_557 ?
Ho3 Ho2 Ho2 55.26(2) 6_556 6_557 ?
Ho1 Ho2 Ho2 60.76(3) 6_557 6_557 ?
Ho1 Ho2 Ho2 90.53(3) . 6_557 ?
Ge3 Ho1 Ge3 90.32(4) 2_564 1_545 ?
Ge3 Ho1 Ge3 120.51(6) 2_564 5_566 ?
Ge3 Ho1 Ge3 76.02(6) 1_545 5_566 ?
Ge3 Ho1 Ge1 91.15(6) 2_564 6_556 ?
Ge3 Ho1 Ge1 105.99(6) 1_545 6_556 ?
Ge3 Ho1 Ge1 148.34(6) 5_566 6_556 ?
Ge3 Ho1 Ge1 89.53(6) 2_564 1_455 ?
Ge3 Ho1 Ge1 161.95(6) 1_545 1_455 ?
Ge3 Ho1 Ge1 88.55(6) 5_566 1_455 ?
Ge1 Ho1 Ge1 92.05(5) 6_556 1_455 ?
Ge3 Ho1 Ge2 144.74(6) 2_564 . ?
Ge3 Ho1 Ge2 96.04(6) 1_545 . ?
Ge3 Ho1 Ge2 94.64(6) 5_566 . ?
Ge1 Ho1 Ge2 53.75(6) 6_556 . ?
Ge1 Ho1 Ge2 94.47(6) 1_455 . ?
Ge3 Ho1 Ho3 145.35(4) 2_564 6_556 ?
Ge3 Ho1 Ho3 118.16(5) 1_545 6_556 ?
Ge3 Ho1 Ho3 55.92(4) 5_566 6_556 ?
Ge1 Ho1 Ho3 98.63(5) 6_556 6_556 ?
Ge1 Ho1 Ho3 57.15(5) 1_455 6_556 ?
Ge2 Ho1 Ho3 56.75(5) . 6_556 ?
Ge3 Ho1 Ho3 56.07(5) 2_564 . ?
Ge3 Ho1 Ho3 138.25(5) 1_545 . ?
Ge3 Ho1 Ho3 140.05(4) 5_566 . ?
Ge1 Ho1 Ho3 56.72(5) 6_556 . ?
Ge1 Ho1 Ho3 53.38(5) 1_455 . ?
Ge2 Ho1 Ho3 99.48(5) . . ?
Ho3 Ho1 Ho3 102.68(3) 6_556 . ?
Ge3 Ho1 Ho2 56.56(4) 2_564 5_556 ?
Ge3 Ho1 Ho2 59.27(4) 1_545 5_556 ?
Ge3 Ho1 Ho2 67.22(4) 5_566 5_556 ?
Ge1 Ho1 Ho2 141.67(4) 6_556 5_556 ?
Ge1 Ho1 Ho2 106.30(5) 1_455 5_556 ?
Ge2 Ho1 Ho2 151.51(4) . 5_556 ?
Ho3 Ho1 Ho2 119.65(4) 6_556 5_556 ?
Ho3 Ho1 Ho2 108.50(4) . 5_556 ?
Ge3 Ho1 Ho2 104.14(5) 2_564 6_657 ?
Ge3 Ho1 Ho2 53.33(4) 1_545 6_657 ?
Ge3 Ho1 Ho2 111.53(5) 5_566 6_657 ?
Ge1 Ho1 Ho2 54.84(4) 6_556 6_657 ?
Ge1 Ho1 Ho2 143.67(4) 1_455 6_657 ?
Ge2 Ho1 Ho2 55.42(4) . 6_657 ?
Ho3 Ho1 Ho2 108.68(4) 6_556 6_657 ?
Ho3 Ho1 Ho2 107.24(4) . 6_657 ?
Ho2 Ho1 Ho2 109.33(3) 5_556 6_657 ?
Ge3 Ho1 Ho1 112.09(4) 2_564 7_565 ?
Ge3 Ho1 Ho1 144.89(4) 1_545 7_565 ?
Ge3 Ho1 Ho1 111.20(4) 5_566 7_565 ?
Ge1 Ho1 Ho1 49.62(4) 6_556 7_565 ?
Ge1 Ho1 Ho1 49.97(3) 1_455 7_565 ?
Ge2 Ho1 Ho1 50.10(3) . 7_565 ?
Ho3 Ho1 Ho1 55.47(2) 6_556 7_565 ?
Ho3 Ho1 Ho1 56.03(2) . 7_565 ?
Ho2 Ho1 Ho1 155.82(2) 5_556 7_565 ?
Ho2 Ho1 Ho1 93.850(15) 6_657 7_565 ?
Ge3 Ho1 Ho2 152.34(4) 2_564 . ?
Ge3 Ho1 Ho2 62.14(4) 1_545 . ?
Ge3 Ho1 Ho2 53.48(3) 5_566 . ?
Ge1 Ho1 Ho2 98.64(5) 6_556 . ?
Ge1 Ho1 Ho2 115.70(5) 1_455 . ?
Ge2 Ho1 Ho2 49.57(4) . . ?
Ho3 Ho1 Ho2 58.58(2) 6_556 . ?
Ho3 Ho1 Ho2 148.58(3) . . ?
Ho2 Ho1 Ho2 102.86(3) 5_556 . ?
Ho2 Ho1 Ho2 62.65(3) 6_657 . ?
Ho1 Ho1 Ho2 93.682(14) 7_565 . ?
Ho1 Ge3 Ho1 147.20(6) 2_565 1_565 ?
Ho1 Ge3 Ho2 90.24(6) 2_565 2_564 ?
Ho1 Ge3 Ho2 98.92(6) 1_565 2_564 ?
Ho1 Ge3 Ho1 87.68(5) 2_565 5_566 ?
Ho1 Ge3 Ho1 103.98(6) 1_565 5_566 ?
Ho2 Ge3 Ho1 140.39(7) 2_564 5_566 ?
Ho1 Ge3 Ho3 72.27(5) 2_565 2_565 ?
Ho1 Ge3 Ho3 140.50(6) 1_565 2_565 ?
Ho2 Ge3 Ho3 72.13(5) 2_564 2_565 ?
Ho1 Ge3 Ho3 69.59(5) 5_566 2_565 ?
Ho1 Ge3 Ho2 72.24(5) 2_565 6_667 ?
Ho1 Ge3 Ho2 77.52(5) 1_565 6_667 ?
Ho2 Ge3 Ho2 83.74(6) 2_564 6_667 ?
Ho1 Ge3 Ho2 132.43(6) 5_566 6_667 ?
Ho3 Ge3 Ho2 136.52(7) 2_565 6_667 ?
Ho1 Ge3 Ho2 142.95(7) 2_565 5_566 ?
Ho1 Ge3 Ho2 69.85(5) 1_565 5_566 ?
Ho2 Ge3 Ho2 80.02(5) 2_564 5_566 ?
Ho1 Ge3 Ho2 78.19(5) 5_566 5_566 ?
Ho3 Ge3 Ho2 70.71(4) 2_565 5_566 ?
Ho2 Ge3 Ho2 140.49(6) 6_667 5_566 ?
Ge2 Ge1 Ho3 117.08(9) 6_656 1_655 ?
Ge2 Ge1 Ho1 63.69(6) 6_656 6_656 ?
Ho3 Ge1 Ho1 138.88(4) 1_655 6_656 ?
Ge2 Ge1 Ho1 63.69(6) 6_656 4 ?
Ho3 Ge1 Ho1 138.88(4) 1_655 4 ?
Ho1 Ge1 Ho1 80.76(7) 6_656 4 ?
Ge2 Ge1 Ho1 139.92(4) 6_656 1_655 ?
Ho3 Ge1 Ho1 71.27(6) 1_655 1_655 ?
Ho1 Ge1 Ho1 84.47(4) 6_656 1_655 ?
Ho1 Ge1 Ho1 137.47(8) 4 1_655 ?
Ge2 Ge1 Ho1 139.92(4) 6_656 7_665 ?
Ho3 Ge1 Ho1 71.27(6) 1_655 7_665 ?
Ho1 Ge1 Ho1 137.47(8) 6_656 7_665 ?
Ho1 Ge1 Ho1 84.47(4) 4 7_665 ?
Ho1 Ge1 Ho1 80.06(7) 1_655 7_665 ?
Ge2 Ge1 Ho3 116.95(10) 6_656 6_656 ?
Ho3 Ge1 Ho3 125.97(8) 1_655 6_656 ?
Ho1 Ge1 Ho3 69.43(5) 6_656 6_656 ?
Ho1 Ge1 Ho3 69.43(5) 4 6_656 ?
Ho1 Ge1 Ho3 68.04(5) 1_655 6_656 ?
Ho1 Ge1 Ho3 68.04(5) 7_665 6_656 ?
Ge2 Ge1 Ho2 65.40(6) 6_656 7_664 ?
Ho3 Ge1 Ho2 70.43(5) 1_655 7_664 ?
Ho1 Ge1 Ho2 128.98(8) 6_656 7_664 ?
Ho1 Ge1 Ho2 74.44(4) 4 7_664 ?
Ho1 Ge1 Ho2 141.44(9) 1_655 7_664 ?
Ho1 Ge1 Ho2 83.75(4) 7_665 7_664 ?
Ho3 Ge1 Ho2 135.55(4) 6_656 7_664 ?
Ge2 Ge1 Ho2 65.40(6) 6_656 1_654 ?
Ho3 Ge1 Ho2 70.43(5) 1_655 1_654 ?
Ho1 Ge1 Ho2 74.44(4) 6_656 1_654 ?
Ho1 Ge1 Ho2 128.98(8) 4 1_654 ?
Ho1 Ge1 Ho2 83.75(4) 1_655 1_654 ?
Ho1 Ge1 Ho2 141.44(9) 7_665 1_654 ?
Ho3 Ge1 Ho2 135.55(4) 6_656 1_654 ?
Ho2 Ge1 Ho2 87.66(7) 7_664 1_654 ?
Ge1 Ge2 Ho3 117.58(10) 6_556 1_556 ?
Ge1 Ge2 Ho2 133.22(4) 6_556 7_565 ?
Ho3 Ge2 Ho2 72.72(5) 1_556 7_565 ?
Ge1 Ge2 Ho2 133.22(4) 6_556 . ?
Ho3 Ge2 Ho2 72.72(5) 1_556 . ?
Ho2 Ge2 Ho2 93.50(8) 7_565 . ?
Ge1 Ge2 Ho1 62.56(6) 6_556 . ?
Ho3 Ge2 Ho1 139.20(4) 1_556 . ?
Ho2 Ge2 Ho1 140.26(9) 7_565 . ?
Ho2 Ge2 Ho1 80.47(4) . . ?
Ge1 Ge2 Ho1 62.56(6) 6_556 7_565 ?
Ho3 Ge2 Ho1 139.20(4) 1_556 7_565 ?
Ho2 Ge2 Ho1 80.47(4) 7_565 7_565 ?
Ho2 Ge2 Ho1 140.26(9) . 7_565 ?
Ho1 Ge2 Ho1 79.80(7) . 7_565 ?
Ge1 Ge2 Ho3 114.07(9) 6_556 6_556 ?
Ho3 Ge2 Ho3 128.35(8) 1_556 6_556 ?
Ho2 Ge2 Ho3 72.54(5) 7_565 6_556 ?
Ho2 Ge2 Ho3 72.54(5) . 6_556 ?
Ho1 Ge2 Ho3 68.16(5) . 6_556 ?
Ho1 Ge2 Ho3 68.16(5) 7_565 6_556 ?
Ge1 Ge2 Ho2 63.97(6) 6_556 4_556 ?
Ho3 Ge2 Ho2 71.76(5) 1_556 4_556 ?
Ho2 Ge2 Ho2 79.35(4) 7_565 4_556 ?
Ho2 Ge2 Ho2 144.31(8) . 4_556 ?
Ho1 Ge2 Ho2 126.44(8) . 4_556 ?
Ho1 Ge2 Ho2 73.50(4) 7_565 4_556 ?
Ho3 Ge2 Ho2 135.28(4) 6_556 4_556 ?
Ge1 Ge2 Ho2 63.97(6) 6_556 6_657 ?
Ho3 Ge2 Ho2 71.76(5) 1_556 6_657 ?
Ho2 Ge2 Ho2 144.31(8) 7_565 6_657 ?
Ho2 Ge2 Ho2 79.34(4) . 6_657 ?
Ho1 Ge2 Ho2 73.50(4) . 6_657 ?
Ho1 Ge2 Ho2 126.44(8) 7_565 6_657 ?
Ho3 Ge2 Ho2 135.28(4) 6_556 6_657 ?
Ho2 Ge2 Ho2 86.38(7) 4_556 6_657 ?
Ge2 Ho3 Ge1 89.25(7) 1_554 1_455 ?
Ge2 Ho3 Ge3 93.94(3) 1_554 2_564 ?
Ge1 Ho3 Ge3 87.81(4) 1_455 2_564 ?
Ge2 Ho3 Ge3 93.94(3) 1_554 8_655 ?
Ge1 Ho3 Ge3 87.81(4) 1_455 8_655 ?
Ge3 Ho3 Ge3 170.94(7) 2_564 8_655 ?
Ge2 Ho3 Ge2 87.75(5) 1_554 6_656 ?
Ge1 Ho3 Ge2 176.99(7) 1_455 6_656 ?
Ge3 Ho3 Ge2 92.39(4) 2_564 6_656 ?
Ge3 Ho3 Ge2 92.39(4) 8_655 6_656 ?
Ge2 Ho3 Ge1 179.38(7) 1_554 6_556 ?
Ge1 Ho3 Ge1 91.38(5) 1_455 6_556 ?
Ge3 Ho3 Ge1 86.09(3) 2_564 6_556 ?
Ge3 Ho3 Ge1 86.09(3) 8_655 6_556 ?
Ge2 Ho3 Ge1 91.63(7) 6_656 6_556 ?
Ge2 Ho3 Ho1 124.74(4) 1_554 6_656 ?
Ge1 Ho3 Ho1 127.05(4) 1_455 6_656 ?
Ge3 Ho3 Ho1 54.49(4) 2_564 6_656 ?
Ge3 Ho3 Ho1 123.31(5) 8_655 6_656 ?
Ge2 Ho3 Ho1 55.10(4) 6_656 6_656 ?
Ge1 Ho3 Ho1 54.81(4) 6_556 6_656 ?
Ge2 Ho3 Ho1 124.74(4) 1_554 4 ?
Ge1 Ho3 Ho1 127.05(4) 1_455 4 ?
Ge3 Ho3 Ho1 123.31(5) 2_564 4 ?
Ge3 Ho3 Ho1 54.49(4) 8_655 4 ?
Ge2 Ho3 Ho1 55.10(4) 6_656 4 ?
Ge1 Ho3 Ho1 54.81(4) 6_556 4 ?
Ho1 Ho3 Ho1 69.05(4) 6_656 4 ?
Ge2 Ho3 Ho1 126.61(5) 1_554 . ?
Ge1 Ho3 Ho1 55.35(4) 1_455 . ?
Ge3 Ho3 Ho1 51.65(3) 2_564 . ?
Ge3 Ho3 Ho1 119.57(5) 8_655 . ?
Ge2 Ho3 Ho1 126.83(4) 6_656 . ?
Ge1 Ho3 Ho1 53.84(4) 6_556 . ?
Ho1 Ho3 Ho1 71.73(3) 6_656 . ?
Ho1 Ho3 Ho1 108.66(4) 4 . ?
Ge2 Ho3 Ho1 126.61(5) 1_554 7_565 ?
Ge1 Ho3 Ho1 55.35(4) 1_455 7_565 ?
Ge3 Ho3 Ho1 119.57(5) 2_564 7_565 ?
Ge3 Ho3 Ho1 51.65(3) 8_655 7_565 ?
Ge2 Ho3 Ho1 126.83(4) 6_656 7_565 ?
Ge1 Ho3 Ho1 53.84(4) 6_556 7_565 ?
Ho1 Ho3 Ho1 108.66(4) 6_656 7_565 ?
Ho1 Ho3 Ho1 71.73(3) 4 7_565 ?
Ho1 Ho3 Ho1 67.93(4) . 7_565 ?
Ge2 Ho3 Ho2 54.54(4) 1_554 7_564 ?
Ge1 Ho3 Ho2 57.71(4) 1_455 7_564 ?
Ge3 Ho3 Ho2 129.69(5) 2_564 7_564 ?
Ge3 Ho3 Ho2 53.12(4) 8_655 7_564 ?
Ge2 Ho3 Ho2 120.23(4) 6_656 7_564 ?
Ge1 Ho3 Ho2 125.86(4) 6_556 7_564 ?
Ho1 Ho3 Ho2 174.95(3) 6_656 7_564 ?
Ho1 Ho3 Ho2 106.97(4) 4 7_564 ?
Ho1 Ho3 Ho2 112.92(4) . 7_564 ?
Ho1 Ho3 Ho2 72.26(3) 7_565 7_564 ?
Ge2 Ho3 Ho2 54.54(4) 1_554 1_554 ?
Ge1 Ho3 Ho2 57.71(4) 1_455 1_554 ?
Ge3 Ho3 Ho2 53.12(4) 2_564 1_554 ?
Ge3 Ho3 Ho2 129.69(5) 8_655 1_554 ?
Ge2 Ho3 Ho2 120.23(4) 6_656 1_554 ?
Ge1 Ho3 Ho2 125.86(4) 6_556 1_554 ?
Ho1 Ho3 Ho2 106.97(4) 6_656 1_554 ?
Ho1 Ho3 Ho2 174.95(3) 4 1_554 ?
Ho1 Ho3 Ho2 72.26(3) . 1_554 ?
Ho1 Ho3 Ho2 112.92(4) 7_565 1_554 ?
Ho2 Ho3 Ho2 76.82(4) 7_564 1_554 ?

loop_
_geom_bond_atom_site_label_1
_geom_bond_atom_site_label_2
_geom_bond_distance
_geom_bond_site_symmetry_2
_geom_bond_publ_flag
Ho2 Ge3 2.948(2) 2_565 ?
Ho2 Ge2 2.9920(19) . ?
Ho2 Ge3 3.046(2) 6_547 ?
Ho2 Ge1 3.147(2) 1_456 ?
Ho2 Ge3 3.183(2) 5_566 ?
Ho2 Ge2 3.184(2) 6_557 ?
Ho2 Ho1 3.4761(16) 5_556 ?
Ho2 Ho3 3.5076(14) 1_556 ?
Ho2 Ho3 3.5859(14) 6_556 ?
Ho2 Ho1 3.7081(15) 6_557 ?
Ho2 Ho1 3.8763(19) . ?
Ho2 Ho2 3.9456(16) 6_557 ?
Ho1 Ge3 2.8447(19) 2_564 ?
Ho1 Ge3 2.873(2) 1_545 ?
Ho1 Ge3 2.958(2) 5_566 ?
Ho1 Ge1 2.979(2) 6_556 ?
Ho1 Ge1 3.001(2) 1_455 ?
Ho1 Ge2 3.009(2) . ?
Ho1 Ho3 3.4059(15) 6_556 ?
Ho1 Ho3 3.4550(15) . ?
Ho1 Ho2 3.4761(16) 5_556 ?
Ho1 Ho2 3.7081(15) 6_657 ?
Ho1 Ho1 3.861(2) 7_565 ?
Ge3 Ho1 2.8447(19) 2_565 ?
Ge3 Ho1 2.873(2) 1_565 ?
Ge3 Ho2 2.948(2) 2_564 ?
Ge3 Ho1 2.958(2) 5_566 ?
Ge3 Ho3 3.010(2) 2_565 ?
Ge3 Ho2 3.046(2) 6_667 ?
Ge3 Ho2 3.183(2) 5_566 ?
Ge1 Ge2 2.707(3) 6_656 ?
Ge1 Ho3 2.928(3) 1_655 ?
Ge1 Ho1 2.980(2) 6_656 ?
Ge1 Ho1 2.980(2) 4 ?
Ge1 Ho1 3.001(2) 1_655 ?
Ge1 Ho1 3.001(2) 7_665 ?
Ge1 Ho3 3.085(3) 6_656 ?
Ge1 Ho2 3.147(2) 7_664 ?
Ge1 Ho2 3.147(2) 1_654 ?
Ge2 Ge1 2.707(3) 6_556 ?
Ge2 Ho3 2.924(3) 1_556 ?
Ge2 Ho2 2.9919(19) 7_565 ?
Ge2 Ho1 3.009(2) 7_565 ?
Ge2 Ho3 3.068(3) 6_556 ?
Ge2 Ho2 3.184(2) 4_556 ?
Ge2 Ho2 3.184(2) 6_657 ?
Ho3 Ge2 2.924(3) 1_554 ?
Ho3 Ge1 2.928(3) 1_455 ?
Ho3 Ge3 3.010(2) 2_564 ?
Ho3 Ge3 3.010(2) 8_655 ?
Ho3 Ge2 3.068(3) 6_656 ?
Ho3 Ge1 3.085(3) 6_556 ?
Ho3 Ho1 3.4058(15) 6_656 ?
Ho3 Ho1 3.4059(15) 4 ?
Ho3 Ho1 3.4551(15) 7_565 ?
Ho3 Ho2 3.5075(14) 7_564 ?
Ho3 Ho2 3.5076(14) 1_554 ?
